data_4072005
loop_
_publ_author_name
'Bolton, Paul D.'
'Grellier, Mary'
'Vautravers, Nicolas'
'Vendier, Laure'
'Sabo-Etienne, Sylviane'

_publ_contact_author
;
??????????????????????????
;
_publ_section_title
;
 Access to Ruthenium(0) Carbonyl Complexes via Dehydrogenation of a
 Tricyclopentylphosphine Ligand and Decarbonylation of Alcohols
;
_journal_issue 19
_journal_name_full Organometallics
_journal_page_first 5088
_journal_paper_doi 10.1021/om8005118
_journal_volume 27
_journal_year 2008
_chemical_compound_source 'synthesis as described'
_chemical_formula_moiety 'C31 H54 O P2 Ru'
_chemical_formula_sum 'C31 H54 O P2 Ru'
_chemical_formula_weight 605.75
_chemical_name_systematic
;
 ?
;
_space_group_IT_number 14
_symmetry_cell_setting monoclinic
_symmetry_Int_Tables_number 14
_symmetry_space_group_name_Hall '-P 2ybc'
_symmetry_space_group_name_H-M 'P 1 21/c 1'
_atom_sites_solution_hydrogens geom
_atom_sites_solution_primary direct
_atom_sites_solution_secondary difmap
_cell_angle_alpha 90
_cell_angle_beta 98.27(3)
_cell_angle_gamma 90
_cell_formula_units_Z 4
_cell_length_a 15.835(3)
_cell_length_b 8.3164(17)
_cell_length_c 22.417(5)
_cell_measurement_reflns_used 6500
_cell_measurement_temperature 110
_cell_measurement_theta_max 32.0896
_cell_measurement_theta_min 2.7492
_cell_measurement_wavelength 0.71073
_cell_volume 2921.4(11)
_computing_cell_refinement
;
        CrysAlis RED, Oxford Diffraction Ltd.,
        Version 1.171.31.5 (release 28-08-2006 CrysAlis171 .NET)
        (compiled Aug 28 2006,13:05:05)
;
_computing_data_collection
;
        CrysAlis CCD, Oxford Diffraction Ltd.,
        Version 1.171.31.5 (release 28-08-2006 CrysAlis171 .NET)
        (compiled Aug 28 2006,13:05:05)
;
_computing_data_reduction
;
        CrysAlis RED, Oxford Diffraction Ltd.,
        Version 1.171.31.5 (release 28-08-2006 CrysAlis171 .NET)
        (compiled Aug 28 2006,13:05:05)
;
_computing_molecular_graphics 'Ortep-3 for Windows (Farrugia, 1997)'
_computing_publication_material 'WinGX publication routines (Farrugia, 1999)'
_computing_structure_refinement 'SHELXL-97 (Sheldrick, 1997)'
_computing_structure_solution 'SIR92 (Giacovazzo et al, 1993)'
_diffrn_ambient_temperature 110
_diffrn_detector_area_resol_mean 8.2632
_diffrn_measured_fraction_theta_full 0.995
_diffrn_measured_fraction_theta_max 0.995
_diffrn_measurement_device_type 'Oxford-Diffraction XCALIBUR'
_diffrn_measurement_method \w-\f
_diffrn_orient_matrix_UB_11 -0.0223209751
_diffrn_orient_matrix_UB_12 -0.0065410841
_diffrn_orient_matrix_UB_13 -0.0296690375
_diffrn_orient_matrix_UB_21 -0.0368784664
_diffrn_orient_matrix_UB_22 -0.0260118603
_diffrn_orient_matrix_UB_23 0.0118409678
_diffrn_orient_matrix_UB_31 -0.0136866032
_diffrn_orient_matrix_UB_32 0.0808989773
_diffrn_orient_matrix_UB_33 0.0014254881
_diffrn_radiation_monochromator graphite
_diffrn_radiation_source 'fine-focus sealed tube'
_diffrn_radiation_type MoK\a
_diffrn_reflns_av_R_equivalents 0
_diffrn_reflns_av_unetI/netI 0.0511
_diffrn_reflns_limit_h_max 19
_diffrn_reflns_limit_h_min -19
_diffrn_reflns_limit_k_max 10
_diffrn_reflns_limit_k_min -10
_diffrn_reflns_limit_l_max 28
_diffrn_reflns_limit_l_min -19
_diffrn_reflns_number 5937
_diffrn_reflns_theta_full 26.37
_diffrn_reflns_theta_max 26.37
_diffrn_reflns_theta_min 3.06
_diffrn_standards_decay_% 0
_diffrn_standards_interval_count 0
_diffrn_standards_interval_time 0
_diffrn_standards_number 0
_exptl_absorpt_coefficient_mu 0.669
_exptl_absorpt_correction_T_max 0.958
_exptl_absorpt_correction_T_min 0.852
_exptl_absorpt_correction_type multi-scan
_exptl_absorpt_process_details
;
        CrysAlis RED, Oxford Diffraction Ltd.,
        Version 1.171.31.5 (release 28-08-2006 CrysAlis171 .NET)
        (compiled Aug 28 2006,13:05:05)
        Empirical absorption correction using spherical harmonics,
 implemented in SCALE3 ABSPACK scaling algorithm.
;
_exptl_crystal_colour colourless
_exptl_crystal_density_diffrn 1.377
_exptl_crystal_density_method 'not measured'
_exptl_crystal_description platelet
_exptl_crystal_F_000 1288
_exptl_crystal_size_max 0.2
_exptl_crystal_size_mid 0.15
_exptl_crystal_size_min 0.05
_refine_diff_density_max 1.263
_refine_diff_density_min -1.331
_refine_diff_density_rms 0.139
_refine_ls_extinction_method none
_refine_ls_goodness_of_fit_ref 1.163
_refine_ls_hydrogen_treatment mixed
_refine_ls_matrix_type full
_refine_ls_number_parameters 311
_refine_ls_number_reflns 5937
_refine_ls_number_restraints 6
_refine_ls_restrained_S_all 1.163
_refine_ls_R_factor_all 0.0688
_refine_ls_R_factor_gt 0.0587
_refine_ls_shift/su_max 0.001
_refine_ls_shift/su_mean 0
_refine_ls_structure_factor_coef Fsqd
_refine_ls_weighting_details 'calc w=1/[\s^2^(Fo^2^)+(0.0000P)^2^+30.4568P] where P=(Fo^2^+2Fc^2^)/3'
_refine_ls_weighting_scheme calc
_refine_ls_wR_factor_gt 0.1371
_refine_ls_wR_factor_ref 0.1405
_reflns_number_gt 5015
_reflns_number_total 5937
_reflns_threshold_expression >2\s(I)
_cod_data_source_file om8005118_si_003.cif
_cod_data_source_block global
_cod_original_cell_volume 2921.3(10)
_cod_database_code 4072005

loop_
_symmetry_equiv_pos_as_xyz
'x, y, z'
'-x, y+1/2, -z+1/2'
'-x, -y, -z'
'x, -y-1/2, z-1/2'

loop_
_atom_site_label
_atom_site_type_symbol
_atom_site_fract_x
_atom_site_fract_y
_atom_site_fract_z
_atom_site_U_iso_or_equiv
_atom_site_adp_type
_atom_site_occupancy
_atom_site_symmetry_multiplicity
_atom_site_calc_flag
_atom_site_refinement_flags
C1 C 0.1720(4) 0.5015(8) 0.9440(3) 0.0161(13) Uani 1 1 d .
C2 C 0.0846(4) 0.2352(7) 0.8764(3) 0.0128(13) Uani 1 1 d .
H2 H 0.0565 0.302 0.8433 0.015 Uiso 1 1 calc R
C3 C 0.1420(4) 0.1155(7) 0.8638(3) 0.0123(12) Uani 1 1 d U
H3 H 0.1522 0.1014 0.822 0.015 Uiso 1 1 calc R
C4 C 0.1274(4) -0.0335(7) 0.9004(3) 0.0153(13) Uani 1 1 d .
H4A H 0.1803 -0.0909 0.913 0.018 Uiso 1 1 calc R
H4B H 0.0865 -0.1057 0.8779 0.018 Uiso 1 1 calc R
C5 C 0.0912(4) 0.0406(8) 0.9557(3) 0.0131(12) Uani 1 1 d .
H5 H 0.063 -0.0367 0.9792 0.016 Uiso 1 1 calc R
C6 C 0.0317(4) 0.1700(8) 0.9232(3) 0.0155(13) Uani 1 1 d .
H6A H -0.0215 0.1234 0.9041 0.019 Uiso 1 1 calc R
H6B H 0.0194 0.2536 0.9509 0.019 Uiso 1 1 calc R
C7 C 0.2578(4) -0.0140(7) 1.0275(3) 0.0144(13) Uani 1 1 d .
H7 H 0.2609 -0.0866 0.9934 0.017 Uiso 1 1 calc R
C8 C 0.2375(4) -0.1213(8) 1.0797(3) 0.0210(15) Uani 1 1 d .
H8A H 0.2235 -0.0572 1.1131 0.025 Uiso 1 1 calc R
H8B H 0.1908 -0.1943 1.0665 0.025 Uiso 1 1 calc R
C9 C 0.3216(4) -0.2125(9) 1.0970(3) 0.0281(16) Uani 1 1 d .
H9A H 0.3252 -0.257 1.1373 0.034 Uiso 1 1 calc R
H9B H 0.3271 -0.299 1.0688 0.034 Uiso 1 1 calc R
C10 C 0.3899(5) -0.0847(9) 1.0941(3) 0.0290(17) Uani 1 1 d .
H10A H 0.4402 -0.1319 1.081 0.035 Uiso 1 1 calc R
H10B H 0.4063 -0.0364 1.1335 0.035 Uiso 1 1 calc R
C11 C 0.3507(4) 0.0429(9) 1.0485(3) 0.0220(15) Uani 1 1 d .
H11A H 0.3823 0.0493 1.0146 0.026 Uiso 1 1 calc R
H11B H 0.351 0.1478 1.0675 0.026 Uiso 1 1 calc R
C12 C 0.1464(4) 0.2258(7) 1.0678(3) 0.0131(13) Uani 1 1 d .
H12 H 0.1333 0.1334 1.092 0.016 Uiso 1 1 calc R
C13 C 0.2170(4) 0.3248(9) 1.1065(3) 0.0230(15) Uani 1 1 d .
H13A H 0.2532 0.2552 1.134 0.028 Uiso 1 1 calc R
H13B H 0.2522 0.3801 1.081 0.028 Uiso 1 1 calc R
C14 C 0.1700(5) 0.4466(9) 1.1418(3) 0.0254(16) Uani 1 1 d .
H14A H 0.1866 0.4327 1.1848 0.03 Uiso 1 1 calc R
H14B H 0.1833 0.5558 1.1311 0.03 Uiso 1 1 calc R
C15 C 0.0744(4) 0.4127(9) 1.1241(3) 0.0246(16) Uani 1 1 d .
H15A H 0.054 0.3384 1.1522 0.029 Uiso 1 1 calc R
H15B H 0.0415 0.5112 1.1231 0.029 Uiso 1 1 calc R
C16 C 0.0686(4) 0.3382(8) 1.0613(3) 0.0178(14) Uani 1 1 d .
H16A H 0.0724 0.4198 1.0309 0.021 Uiso 1 1 calc R
H16B H 0.0159 0.2786 1.051 0.021 Uiso 1 1 calc R
C17 C 0.2259(4) 0.5195(7) 0.7790(3) 0.0127(12) Uani 1 1 d .
H17 H 0.265 0.5418 0.7498 0.015 Uiso 1 1 calc R
C18 C 0.1918(4) 0.6831(8) 0.7986(3) 0.0218(14) Uani 1 1 d .
H18A H 0.1742 0.6758 0.8382 0.026 Uiso 1 1 calc R
H18B H 0.2345 0.7669 0.799 0.026 Uiso 1 1 calc R
C19 C 0.1146(4) 0.7146(9) 0.7493(3) 0.0254(16) Uani 1 1 d .
H19A H 0.0763 0.7942 0.7622 0.03 Uiso 1 1 calc R
H19B H 0.1328 0.7496 0.7119 0.03 Uiso 1 1 calc R
C20 C 0.0737(4) 0.5512(9) 0.7429(3) 0.0272(16) Uani 1 1 d .
H20A H 0.0361 0.5426 0.7048 0.033 Uiso 1 1 calc R
H20B H 0.041 0.5311 0.7755 0.033 Uiso 1 1 calc R
C21 C 0.1477(4) 0.4317(8) 0.7451(3) 0.0158(13) Uani 1 1 d .
H21A H 0.1574 0.4029 0.7047 0.019 Uiso 1 1 calc R
H21B H 0.1357 0.3347 0.7664 0.019 Uiso 1 1 calc R
C22 C 0.3240(4) 0.2395(7) 0.7939(3) 0.0119(12) Uani 1 1 d .
H22 H 0.273 0.2009 0.7679 0.014 Uiso 1 1 calc R
C23 C 0.3647(4) 0.0898(8) 0.8259(3) 0.0167(13) Uani 1 1 d .
H23A H 0.3218 0.0212 0.8396 0.02 Uiso 1 1 calc R
H23B H 0.4066 0.119 0.8601 0.02 Uiso 1 1 calc R
C24 C 0.4072(5) 0.0063(9) 0.7764(3) 0.0281(10) Uani 1 1 d .
H24A H 0.4507 -0.0691 0.7936 0.034 Uiso 1 1 calc R
H24B H 0.3654 -0.05 0.748 0.034 Uiso 1 1 calc R
C25 C 0.4463(5) 0.1466(9) 0.7463(3) 0.0281(10) Uani 1 1 d .
H25A H 0.4502 0.1214 0.7045 0.034 Uiso 1 1 calc R
H25B H 0.5032 0.1694 0.7669 0.034 Uiso 1 1 calc R
C26 C 0.3874(5) 0.2925(10) 0.7502(3) 0.0281(10) Uani 1 1 d .
H26A H 0.3568 0.3188 0.7107 0.034 Uiso 1 1 calc R
H26B H 0.4201 0.3856 0.7659 0.034 Uiso 1 1 calc R
C27 C 0.3791(4) 0.5312(8) 0.8640(3) 0.0128(12) Uani 1 1 d .
H27 H 0.3938 0.5823 0.8275 0.015 Uiso 1 1 calc R
C28 C 0.3672(4) 0.6651(8) 0.9097(3) 0.0196(14) Uani 1 1 d .
H28A H 0.3328 0.752 0.8903 0.023 Uiso 1 1 calc R
H28B H 0.34 0.6234 0.9425 0.023 Uiso 1 1 calc R
C29 C 0.4581(4) 0.7233(9) 0.9327(4) 0.0293(17) Uani 1 1 d .
H29A H 0.4726 0.8152 0.9095 0.035 Uiso 1 1 calc R
H29B H 0.463 0.7542 0.9748 0.035 Uiso 1 1 calc R
C30 C 0.5170(4) 0.5809(9) 0.9248(3) 0.0219(15) Uani 1 1 d .
H30A H 0.547 0.5473 0.9636 0.026 Uiso 1 1 calc R
H30B H 0.5587 0.6109 0.8991 0.026 Uiso 1 1 calc R
C31 C 0.4600(4) 0.4439(8) 0.8958(3) 0.0168(13) Uani 1 1 d .
H31A H 0.4456 0.3697 0.9262 0.02 Uiso 1 1 calc R
H31B H 0.4882 0.3851 0.867 0.02 Uiso 1 1 calc R
O1 O 0.1501(3) 0.6226(6) 0.9620(2) 0.0273(12) Uani 1 1 d .
P1 P 0.18246(10) 0.14626(18) 0.99857(7) 0.0102(3) Uani 1 1 d .
P2 P 0.28571(10) 0.39913(18) 0.84175(7) 0.0098(3) Uani 1 1 d .
Ru1 Ru 0.21949(3) 0.30335(6) 0.92182(2) 0.00911(13) Uani 1 1 d .
HY1 H 0.286(4) 0.158(8) 0.914(3) 0.011 Uiso 1 1 d .
HY2 H 0.297(4) 0.361(8) 0.963(3) 0.011 Uiso 1 1 d .

loop_
_atom_site_aniso_label
_atom_site_aniso_U_11
_atom_site_aniso_U_22
_atom_site_aniso_U_33
_atom_site_aniso_U_23
_atom_site_aniso_U_13
_atom_site_aniso_U_12
C1 0.014(3) 0.019(3) 0.017(3) 0.001(3) 0.005(3) -0.003(3)
C2 0.011(3) 0.013(3) 0.014(3) -0.001(2) 0.002(2) 0.000(2)
C3 0.0123(15) 0.0123(15) 0.0121(14) -0.0008(9) 0.0013(9) -0.0005(9)
C4 0.016(3) 0.009(3) 0.020(3) -0.003(3) 0.000(3) -0.005(2)
C5 0.011(3) 0.014(3) 0.015(3) 0.002(3) 0.005(2) -0.001(2)
C6 0.007(3) 0.026(4) 0.013(3) 0.001(3) -0.001(2) 0.001(3)
C7 0.020(3) 0.009(3) 0.015(3) 0.002(2) 0.003(3) 0.001(3)
C8 0.021(3) 0.019(3) 0.023(3) 0.010(3) 0.001(3) 0.003(3)
C9 0.027(4) 0.024(4) 0.032(4) 0.010(3) 0.001(3) 0.009(3)
C10 0.027(4) 0.030(4) 0.028(4) 0.006(3) -0.003(3) 0.006(3)
C11 0.015(3) 0.022(4) 0.028(4) 0.006(3) 0.000(3) 0.004(3)
C12 0.014(3) 0.015(3) 0.011(3) 0.001(2) 0.004(2) 0.003(2)
C13 0.022(3) 0.027(4) 0.018(3) -0.002(3) -0.002(3) 0.001(3)
C14 0.039(4) 0.021(4) 0.015(3) -0.006(3) 0.001(3) 0.000(3)
C15 0.029(4) 0.025(4) 0.021(3) 0.000(3) 0.010(3) 0.012(3)
C16 0.015(3) 0.021(4) 0.018(3) 0.002(3) 0.006(3) 0.006(3)
C17 0.013(3) 0.015(3) 0.011(3) 0.003(2) 0.003(2) 0.001(3)
C18 0.027(3) 0.012(3) 0.024(3) -0.001(3) -0.004(3) 0.006(3)
C19 0.027(4) 0.025(4) 0.024(3) 0.011(3) 0.003(3) 0.010(3)
C20 0.020(4) 0.027(4) 0.033(4) 0.004(3) -0.003(3) 0.006(3)
C21 0.017(3) 0.020(3) 0.010(3) 0.004(3) 0.001(2) 0.000(3)
C22 0.013(3) 0.013(3) 0.009(3) -0.003(2) -0.001(2) 0.000(2)
C23 0.021(3) 0.013(3) 0.017(3) 0.000(3) 0.005(3) 0.002(3)
C24 0.035(2) 0.026(2) 0.026(2) 0.0002(19) 0.0151(19) 0.007(2)
C25 0.035(2) 0.026(2) 0.026(2) 0.0002(19) 0.0151(19) 0.007(2)
C26 0.035(2) 0.026(2) 0.026(2) 0.0002(19) 0.0151(19) 0.007(2)
C27 0.009(3) 0.017(3) 0.012(3) 0.003(3) 0.003(2) -0.003(2)
C28 0.020(3) 0.015(3) 0.025(3) -0.002(3) 0.006(3) -0.006(3)
C29 0.026(4) 0.022(4) 0.036(4) 0.001(3) -0.007(3) -0.006(3)
C30 0.018(3) 0.029(4) 0.017(3) 0.000(3) -0.002(3) -0.009(3)
C31 0.012(3) 0.021(3) 0.016(3) 0.003(3) 0.000(2) -0.003(3)
O1 0.037(3) 0.013(2) 0.035(3) -0.002(2) 0.018(2) 0.004(2)
P1 0.0107(7) 0.0093(7) 0.0109(7) 0.0010(6) 0.0027(6) 0.0009(6)
P2 0.0099(7) 0.0091(7) 0.0106(7) 0.0008(6) 0.0022(6) -0.0009(6)
Ru1 0.0090(2) 0.0085(2) 0.0101(2) 0.0004(2) 0.00246(16) -0.0006(2)

loop_
_atom_type_symbol
_atom_type_description
_atom_type_scat_dispersion_real
_atom_type_scat_dispersion_imag
_atom_type_scat_source
C C 0.0033 0.0016 'International Tables Vol C Tables 4.2.6.8 and 6.1.1.4'
H H 0 0 'International Tables Vol C Tables 4.2.6.8 and 6.1.1.4'
O O 0.0106 0.006 'International Tables Vol C Tables 4.2.6.8 and 6.1.1.4'
P P 0.1023 0.0942 'International Tables Vol C Tables 4.2.6.8 and 6.1.1.4'
Ru Ru -1.2594 0.8363 'International Tables Vol C Tables 4.2.6.8 and 6.1.1.4'

loop_
_geom_angle_atom_site_label_1
_geom_angle_atom_site_label_2
_geom_angle_atom_site_label_3
_geom_angle
O1 C1 Ru1 173.1(6)
C3 C2 C6 108.7(5)
C3 C2 Ru1 71.2(3)
C6 C2 Ru1 110.4(4)
C2 C3 C4 108.4(5)
C2 C3 Ru1 73.1(3)
C4 C3 Ru1 111.2(4)
C3 C4 C5 102.0(5)
C6 C5 C4 99.8(5)
C6 C5 P1 107.1(4)
C4 C5 P1 104.7(4)
C2 C6 C5 102.3(5)
C8 C7 C11 103.7(5)
C8 C7 P1 119.4(4)
C11 C7 P1 115.1(4)
C9 C8 C7 102.2(5)
C10 C9 C8 103.9(6)
C9 C10 C11 106.7(6)
C10 C11 C7 105.4(6)
C16 C12 C13 103.6(5)
C16 C12 P1 118.5(4)
C13 C12 P1 112.0(4)
C14 C13 C12 105.9(5)
C15 C14 C13 106.2(5)
C16 C15 C14 103.8(5)
C15 C16 C12 102.5(5)
C21 C17 C18 105.6(5)
C21 C17 P2 113.7(4)
C18 C17 P2 114.5(4)
C19 C18 C17 102.5(5)
C20 C19 C18 101.6(6)
C19 C20 C21 105.5(6)
C20 C21 C17 105.4(5)
C23 C22 C26 105.0(5)
C23 C22 P2 117.3(4)
C26 C22 P2 116.9(5)
C22 C23 C24 103.1(5)
C25 C24 C23 102.8(6)
C24 C25 C26 106.9(6)
C25 C26 C22 105.2(6)
C28 C27 C31 101.8(5)
C28 C27 P2 116.0(4)
C31 C27 P2 114.9(4)
C29 C28 C27 104.6(5)
C30 C29 C28 105.9(6)
C29 C30 C31 107.0(5)
C30 C31 C27 104.0(5)
C5 P1 C7 105.0(3)
C5 P1 C12 107.2(3)
C7 P1 C12 103.0(3)
C5 P1 Ru1 98.4(2)
C7 P1 Ru1 116.8(2)
C12 P1 Ru1 124.5(2)
C27 P2 C22 105.3(3)
C27 P2 C17 100.6(3)
C22 P2 C17 96.9(3)
C27 P2 Ru1 115.0(2)
C22 P2 Ru1 114.7(2)
C17 P2 Ru1 121.6(2)
C1 Ru1 C3 122.8(2)
C1 Ru1 C2 87.3(2)
C3 Ru1 C2 35.7(2)
C1 Ru1 P1 98.24(19)
C3 Ru1 P1 82.13(16)
C2 Ru1 P1 82.58(16)
C1 Ru1 P2 98.19(19)
C3 Ru1 P2 93.41(16)
C2 Ru1 P2 103.52(16)
P1 Ru1 P2 162.72(6)

loop_
_geom_bond_atom_site_label_1
_geom_bond_atom_site_label_2
_geom_bond_distance
C1 O1 1.156(8)
C1 Ru1 1.907(7)
C2 C3 1.404(8)
C2 C6 1.533(8)
C2 Ru1 2.301(6)
C3 C4 1.522(8)
C3 Ru1 2.276(6)
C4 C5 1.563(8)
C5 C6 1.542(8)
C5 P1 1.839(6)
C7 C8 1.542(8)
C7 C11 1.552(9)
C7 P1 1.843(6)
C8 C9 1.532(9)
C9 C10 1.525(11)
C10 C11 1.541(9)
C12 C16 1.536(8)
C12 C13 1.550(9)
C12 P1 1.852(6)
C13 C14 1.541(9)
C14 C15 1.534(10)
C15 C16 1.530(9)
C17 C21 1.540(8)
C17 C18 1.550(9)
C17 P2 1.870(6)
C18 C19 1.548(9)
C19 C20 1.503(10)
C20 C21 1.531(9)
C22 C23 1.532(8)
C22 C26 1.564(9)
C22 P2 1.862(6)
C23 C24 1.544(9)
C24 C25 1.523(10)
C25 C26 1.540(10)
C27 C28 1.542(9)
C27 C31 1.553(8)
C27 P2 1.853(6)
C28 C29 1.535(9)
C29 C30 1.533(10)
C30 C31 1.537(9)
P1 Ru1 2.3023(16)
P2 Ru1 2.3447(16)
